data_7159713
loop_
_publ_author_name
'Forshaw, Sam'
'Parker, Jeremy S.'
'Scott, William T.'
'Knighton, Richard C.'
'Tiwari, Neelam'
'Oladeji, Samson M.'
'Stevens, Andrew C.'
'Chew, Yean Ming'
'Reber, Jami'
'Clarkson, Guy J.'
'Balasubramanian, Mohan K.'
'Wills, Martin'

_publ_section_title
;
 Increasing the versatility of the biphenyl-fused-dioxacyclodecyne class
 of strained alkynes.
;
_journal_issue 3
_journal_name_full 'Organic &amp; biomolecular chemistry'
_journal_page_first 590
_journal_page_last 605
_journal_paper_doi 10.1039/d3ob01712e
_journal_volume 22
_journal_year 2024
_chemical_formula_moiety 'C16 H10 N2 O6'
_chemical_formula_sum 'C16 H10 N2 O6'
_chemical_formula_weight 326.26
_space_group_crystal_system orthorhombic
_space_group_IT_number 61
_space_group_name_Hall '-P 2ac 2ab'
_space_group_name_H-M_alt 'P b c a'
_atom_sites_solution_hydrogens geom
_atom_sites_solution_primary dual
_audit_creation_date 2021-05-26
_audit_creation_method
;
Olex2 1.3-ac4
(compiled 2020.11.27 svn.r5f609507 for Rigaku Oxford Diffraction, GUI svn.r6214)
;
_audit_update_record
;
2023-06-26 deposited with the CCDC.	2023-12-11 downloaded from the CCDC.
;
_cell_angle_alpha 90
_cell_angle_beta 90
_cell_angle_gamma 90
_cell_formula_units_Z 8
_cell_length_a 13.2109(2)
_cell_length_b 7.63020(10)
_cell_length_c 27.8997(3)
_cell_measurement_reflns_used 40370
_cell_measurement_temperature 100(2)
_cell_measurement_theta_max 78.9710
_cell_measurement_theta_min 4.5740
_cell_volume 2812.34(6)
_computing_cell_refinement 'CrysAlisPro 1.171.41.107a (Rigaku OD, 2021)'
_computing_data_collection 'CrysAlisPro 1.171.41.107a (Rigaku OD, 2021)'
_computing_data_reduction 'CrysAlisPro 1.171.41.107a (Rigaku OD, 2021)'
_computing_molecular_graphics 'Olex2 1.3-ac4 (Dolomanov et al., 2009)'
_computing_publication_material 'Olex2 1.3-ac4 (Dolomanov et al., 2009)'
_computing_structure_refinement 'SHELXL 2018/3 (Sheldrick, 2015)'
_computing_structure_solution 'SHELXT 2018/2 (Sheldrick, 2018)'
_diffrn_ambient_environment N~2~
_diffrn_ambient_temperature 100(2)
_diffrn_detector 'Hybrid Pixel Array Detector'
_diffrn_detector_area_resol_mean 10.0000
_diffrn_detector_type HyPix
_diffrn_measured_fraction_theta_full 1.000
_diffrn_measured_fraction_theta_max 0.971
_diffrn_measurement_details
;
List of Runs (angles in degrees, time in seconds):

  # Type    Start    End  Width  t~exp~   \w     \q     \k     \f   Frames
#--------------------------------------------------------------------------
  1  \w   -119.00 -34.00   0.50    0.50    --  -47.90 -50.00-133.00  170
  2  \w    -56.00  25.00   0.50    0.50    --  -47.90  50.00  12.00  162
  3  \w    -23.00  56.00   0.50    0.50    --   47.90 -50.00-133.00  158
  4  \w     35.00 120.00   0.50    0.50    --   47.90  50.00  12.00  170
  5  \w    -56.00 -19.00   0.50    2.00    --  -91.75  50.00  12.00   74
  6  \w   -163.00 -78.00   0.50    2.00    --  -91.75 -50.00-133.00  170
  7  \w    100.00 178.00   0.50    2.00    --  113.25  50.00  12.00  156
  8  \w   -119.00 -73.00   0.50    0.50    --  -47.90-125.00  30.00   92
  9  \w   -119.00 -73.00   0.50    0.50    --  -47.90-125.00 -60.00   92
 10  \w   -119.00 -73.00   0.50    0.50    --  -47.90-125.00  60.00   92
 11  \w   -119.00 -33.00   0.50    0.50    --  -47.90 -57.00 120.00  172
 12  \w     36.00 121.00   0.50    0.50    --   47.90  37.00-180.00  170
 13  \w    -26.00  23.00   0.50    0.50    --   47.90 -19.00-120.00   98
 14  \w   -163.00 -76.00   0.50    2.00    --  -91.75 -58.00 136.36  174
 15  \w   -163.00 -72.00   0.50    2.00    --  -91.75 -70.00 120.19  182
 16  \w   -163.00 -69.00   0.50    2.00    --  -91.75 -77.00 150.00  188
 17  \w   -163.00 -69.00   0.50    2.00    --  -91.75 -77.00 120.00  188
 18  \w   -163.00 -77.00   0.50    2.00    --  -91.75 -54.00 155.69  172
 19  \w   -163.00 -76.00   0.50    2.00    --  -91.75 -60.00 117.81  174
 20  \w    -50.00 -20.00   0.50    2.00    --  -91.75  45.00-180.00   60
 21  \w    -50.00 -20.00   0.50    2.00    --  -91.75  45.00 150.00   60
 22  \w   -163.00 -69.00   0.50    2.00    --  -91.75 -77.00  90.00  188
 23  \w    101.00 178.00   0.50    2.00    --  113.25  45.00 -90.00  154
 24  \w     42.00  72.00   0.50    2.00    --  113.25 -61.00  90.00   60
 25  \w     91.00 178.00   0.50    2.00    --  113.25  77.00 129.05  174
 26  \w     42.00 111.00   0.50    2.00    --  113.25-125.00-180.00  138
 27  \w     97.00 178.00   0.50    2.00    --  113.25  61.00 150.00  162
 28  \w     97.00 178.00   0.50    2.00    --  113.25  61.00 120.00  162
 29  \w     42.00  72.00   0.50    2.00    --  113.25 -61.00-150.00   60
 30  \w     42.00 111.00   0.50    2.00    --  113.25-125.00  90.00  138
 31  \w    101.00 178.00   0.50    2.00    --  113.25  45.00-180.00  154
 32  \w     95.00 178.00   0.50    2.00    --  113.25 125.00   0.00  166
 33  \w    101.00 178.00   0.50    2.00    --  113.25  45.00-150.00  154
 34  \w     42.00  72.00   0.50    2.00    --  113.25 -61.00  60.00   60
 35  \w     91.00 178.00   0.50    2.00    --  113.25  77.00  30.00  174
 36  \w     42.00 106.00   0.50    2.00    --  113.25 -94.00 -60.00  128
 37  \w    101.00 178.00   0.50    2.00    --  113.25  45.00 -30.00  154
 38  \w     91.00 178.00   0.50    2.00    --  113.25  77.00  60.00  174
 39  \w     95.00 178.00   0.50    2.00    --  113.25 125.00  90.00  166
 40  \w     95.00 178.00   0.50    2.00    --  113.25 125.00-120.00  166
 41  \w     42.00 106.00   0.50    2.00    --  113.25 -94.00-150.00  128
 42  \w     91.00 178.00   0.50    2.00    --  113.25  77.00 120.00  174
 43  \w     42.00  72.00   0.50    2.00    --  113.25 -61.00-180.00   60
 44  \w     42.00  72.00   0.50    2.00    --  113.25 -61.00 150.00   60
 45  \w    101.00 178.00   0.50    2.00    --  113.25  45.00 -60.00  154
 46  \w     91.00 178.00   0.50    2.00    --  113.25  77.00  90.00  174
 47  \w    101.00 178.00   0.50    2.00    --  113.25  30.00 120.00  154
 48  \w     42.00 111.00   0.50    2.00    --  113.25-125.00  30.00  138
 49  \w    100.00 178.00   0.50    2.00    --  113.25  15.00 120.00  156
 50  \w   -119.00 -25.00   0.50    0.50    --  -47.90 -77.00  30.00  188
 51  \w   -119.00 -25.00   0.50    0.50    --  -47.90 -77.00 120.00  188
 52  \w   -119.00 -25.00   0.50    0.50    --  -47.90 -77.00  60.00  188
 53  \w   -119.00 -25.00   0.50    0.50    --  -47.90 -77.00 -30.00  188
 54  \w   -119.00 -25.00   0.50    0.50    --  -47.90 -77.00-150.00  188
 55  \w   -119.00 -25.00   0.50    0.50    --  -47.90 -77.00 -90.00  188
 56  \w     34.00  96.00   0.50    0.50    --   47.90-125.00  90.00  124
 57  \w     36.00 121.00   0.50    0.50    --   47.90  37.00 -60.00  170
 58  \w     34.00  96.00   0.50    0.50    --   47.90-125.00 150.00  124
 59  \w   -163.00-101.00   0.50    2.00    --  -91.75 -77.00   0.00  124
 60  \w   -163.00 -69.00   0.50    2.00    --  -91.75 -77.00 -71.83  188
 61  \w     42.00  72.00   0.50    2.00    --  113.25 -61.00   0.00   60
;
_diffrn_measurement_device 'four-circle diffractometer'
_diffrn_measurement_device_type 'XtaLAB Synergy, Dualflex, HyPix'
_diffrn_measurement_method '\w scans'
_diffrn_orient_matrix_type 'CrysAlisPro convention (1999,Acta A55,543-557)'
_diffrn_orient_matrix_UB_11 0.0607336000
_diffrn_orient_matrix_UB_12 -0.0013078000
_diffrn_orient_matrix_UB_13 0.0526536000
_diffrn_orient_matrix_UB_21 -0.1085068000
_diffrn_orient_matrix_UB_22 0.0960693000
_diffrn_orient_matrix_UB_23 0.0099007000
_diffrn_orient_matrix_UB_31 -0.1591894000
_diffrn_orient_matrix_UB_32 -0.0659722000
_diffrn_orient_matrix_UB_33 0.0133907000
_diffrn_radiation_monochromator mirror
_diffrn_radiation_probe x-ray
_diffrn_radiation_type 'Cu K\a'
_diffrn_radiation_wavelength 1.54184
_diffrn_reflns_av_R_equivalents 0.0631
_diffrn_reflns_av_unetI/netI 0.0179
_diffrn_reflns_Laue_measured_fraction_full 1.000
_diffrn_reflns_Laue_measured_fraction_max 0.971
_diffrn_reflns_limit_h_max 16
_diffrn_reflns_limit_h_min -16
_diffrn_reflns_limit_k_max 9
_diffrn_reflns_limit_k_min -9
_diffrn_reflns_limit_l_max 35
_diffrn_reflns_limit_l_min -35
_diffrn_reflns_number 79612
_diffrn_reflns_point_group_measured_fraction_full 1.000
_diffrn_reflns_point_group_measured_fraction_max 0.971
_diffrn_reflns_theta_full 67.684
_diffrn_reflns_theta_max 86.849
_diffrn_reflns_theta_min 3.168
_diffrn_source 'micro-focus sealed X-ray tube'
_diffrn_source_type 'PhotonJet (Cu) X-ray Source'
_exptl_absorpt_coefficient_mu 1.028
_exptl_absorpt_correction_T_max 1.00000
_exptl_absorpt_correction_T_min 0.54017
_exptl_absorpt_correction_type multi-scan
_exptl_absorpt_process_details
;
CrysAlisPro 1.171.41.107a (Rigaku Oxford Diffraction, 2021)
Empirical absorption correction using spherical harmonics,
implemented in SCALE3 ABSPACK scaling algorithm.
;
_exptl_crystal_colour colourless
_exptl_crystal_colour_primary colourless
_exptl_crystal_density_diffrn 1.541
_exptl_crystal_description block
_exptl_crystal_F_000 1344
_exptl_crystal_size_max 0.2
_exptl_crystal_size_mid 0.1
_exptl_crystal_size_min 0.01
_refine_diff_density_max 0.255
_refine_diff_density_min -0.343
_refine_diff_density_rms 0.074
_refine_ls_extinction_method none
_refine_ls_goodness_of_fit_ref 1.119
_refine_ls_hydrogen_treatment constr
_refine_ls_matrix_type full
_refine_ls_number_parameters 217
_refine_ls_number_reflns 3102
_refine_ls_number_restraints 0
_refine_ls_restrained_S_all 1.119
_refine_ls_R_factor_all 0.0521
_refine_ls_R_factor_gt 0.0459
_refine_ls_shift/su_max 0.000
_refine_ls_shift/su_mean 0.000
_refine_ls_structure_factor_coef Fsqd
_refine_ls_weighting_details 'w=1/[\s^2^(Fo^2^)+(0.0597P)^2^+3.0954P] where P=(Fo^2^+2Fc^2^)/3'
_refine_ls_weighting_scheme calc
_refine_ls_wR_factor_gt 0.1236
_refine_ls_wR_factor_ref 0.1400
_reflns_Friedel_coverage 0.000
_reflns_number_gt 2849
_reflns_number_total 3102
_reflns_threshold_expression 'I > 2\s(I)'
_cod_data_source_file d3ob01712e2.cif
_cod_data_source_block sf7
_cod_depositor_comments 'Adding full bibliography for 7159712--7159715.cif.'
_cod_database_code 7159713
_shelx_shelxl_version_number 2018/3
_chemical_oxdiff_formula 'C20 H20 N2 O2'
_chemical_oxdiff_usercomment 'C20 H20 N2 O2  colourless block   0.01 0.10 0.20'
_shelx_space_group_comment
;
The symmetry employed for this shelxl refinement is uniquely defined
by the following loop, which should always be used as a source of
symmetry information in preference to the above space-group names.
They are only intended as comments.
;
_shelx_estimated_absorpt_t_max 0.990
_shelx_estimated_absorpt_t_min 0.821
_reflns_odcompleteness_completeness 99.97
_reflns_odcompleteness_iscentric 1
_reflns_odcompleteness_theta 74.08
_olex2_refinement_description
;
1. Fixed Uiso
 At 1.2 times of:
  All C(H) groups, All C(H,H) groups
2.a Secondary CH2 refined with riding coordinates:
 C2(H2A,H2B), C5(H5A,H5B)
2.b Aromatic/amide H refined with riding coordinates:
 C8(H8), C9(H9), C10(H10), C15(H15), C16(H16), C17(H17)
;
_olex2_submission_special_instructions 'No special instructions were received'
_oxdiff_exptl_absorpt_empirical_details
;
Empirical correction (ABSPACK) includes:
- Absorption correction using spherical harmonics
- Frame scaling
;
_oxdiff_exptl_absorpt_empirical_full_max 2.384
_oxdiff_exptl_absorpt_empirical_full_min 0.614

loop_
_space_group_symop_operation_xyz
'x, y, z'
'-x+1/2, -y, z+1/2'
'-x, y+1/2, -z+1/2'
'x+1/2, -y+1/2, -z'
'-x, -y, -z'
'x-1/2, y, -z-1/2'
'x, -y-1/2, z-1/2'
'-x-1/2, y-1/2, z'

loop_
_atom_site_label
_atom_site_type_symbol
_atom_site_fract_x
_atom_site_fract_y
_atom_site_fract_z
_atom_site_U_iso_or_equiv
_atom_site_adp_type
_atom_site_occupancy
_atom_site_site_symmetry_order
_atom_site_calc_flag
_atom_site_refinement_flags_posn
_atom_site_refinement_flags_adp
_atom_site_refinement_flags_occupancy
_atom_site_disorder_assembly
_atom_site_disorder_group
O1 O 0.52626(10) 0.55645(17) 0.29868(4) 0.0220(3) Uani 1 1 d . . . . .
C2 C 0.50506(14) 0.7429(3) 0.30186(6) 0.0236(4) Uani 1 1 d . . . . .
H2A H 0.447761 0.773488 0.280576 0.028 Uiso 1 1 calc R U . . .
H2B H 0.565062 0.810947 0.291571 0.028 Uiso 1 1 calc R U . . .
C3 C 0.47965(14) 0.7857(2) 0.35175(7) 0.0234(4) Uani 1 1 d . . . . .
C4 C 0.46089(15) 0.7808(2) 0.39358(7) 0.0241(4) Uani 1 1 d . . . . .
C5 C 0.45050(16) 0.7328(3) 0.44446(7) 0.0256(4) Uani 1 1 d . . . . .
H5A H 0.497932 0.802640 0.464200 0.031 Uiso 1 1 calc R U . . .
H5B H 0.380691 0.756694 0.455589 0.031 Uiso 1 1 calc R U . . .
O6 O 0.47316(10) 0.54769(17) 0.44916(4) 0.0212(3) Uani 1 1 d . . . . .
C7 C 0.56681(14) 0.5014(2) 0.43102(6) 0.0202(4) Uani 1 1 d . . . . .
C8 C 0.65484(15) 0.5436(3) 0.45525(7) 0.0244(4) Uani 1 1 d . . . . .
H8 H 0.651421 0.604522 0.484899 0.029 Uiso 1 1 calc R U . . .
C9 C 0.74818(15) 0.4969(3) 0.43630(7) 0.0254(4) Uani 1 1 d . . . . .
H9 H 0.808565 0.526053 0.452986 0.031 Uiso 1 1 calc R U . . .
C10 C 0.75342(15) 0.4077(3) 0.39303(7) 0.0253(4) Uani 1 1 d . . . . .
H10 H 0.816998 0.377638 0.379409 0.030 Uiso 1 1 calc R U . . .
C11 C 0.66401(14) 0.3635(2) 0.37010(6) 0.0212(4) Uani 1 1 d . . . . .
N11 N 0.67212(12) 0.2627(2) 0.32532(6) 0.0258(4) Uani 1 1 d . . . . .
O11A O 0.60412(11) 0.15986(19) 0.31490(5) 0.0293(3) Uani 1 1 d . . . . .
O11B O 0.74768(12) 0.2858(3) 0.30047(5) 0.0408(4) Uani 1 1 d . . . . .
C12 C 0.56854(13) 0.4066(2) 0.38794(6) 0.0193(4) Uani 1 1 d . . . . .
C13 C 0.47168(13) 0.3696(2) 0.36235(6) 0.0190(4) Uani 1 1 d . . . . .
C14 C 0.39398(14) 0.2653(2) 0.38084(6) 0.0201(4) Uani 1 1 d . . . . .
N14 N 0.40770(13) 0.1740(2) 0.42679(5) 0.0241(3) Uani 1 1 d . . . . .
O14A O 0.33118(12) 0.1342(2) 0.44960(5) 0.0370(4) Uani 1 1 d . . . . .
O14B O 0.49365(11) 0.13973(18) 0.44037(5) 0.0279(3) Uani 1 1 d . . . . .
C15 C 0.30219(15) 0.2412(3) 0.35794(7) 0.0253(4) Uani 1 1 d . . . . .
H15 H 0.251274 0.169403 0.371811 0.030 Uiso 1 1 calc R U . . .
C16 C 0.28584(14) 0.3238(3) 0.31438(7) 0.0257(4) Uani 1 1 d . . . . .
H16 H 0.223683 0.307284 0.297865 0.031 Uiso 1 1 calc R U . . .
C17 C 0.36007(14) 0.4305(2) 0.29490(6) 0.0223(4) Uani 1 1 d . . . . .
H17 H 0.348361 0.488640 0.265297 0.027 Uiso 1 1 calc R U . . .
C18 C 0.45119(13) 0.4524(2) 0.31853(6) 0.0198(4) Uani 1 1 d . . . . .

loop_
_atom_site_aniso_label
_atom_site_aniso_U_11
_atom_site_aniso_U_22
_atom_site_aniso_U_33
_atom_site_aniso_U_23
_atom_site_aniso_U_13
_atom_site_aniso_U_12
O1 0.0196(6) 0.0266(7) 0.0197(6) 0.0033(5) 0.0026(5) 0.0001(5)
C2 0.0225(9) 0.0265(9) 0.0219(9) 0.0058(7) 0.0001(7) -0.0024(7)
C3 0.0218(9) 0.0223(9) 0.0262(9) 0.0025(7) -0.0029(7) -0.0025(7)
C4 0.0263(9) 0.0201(9) 0.0258(9) -0.0006(7) -0.0018(7) 0.0013(7)
C5 0.0330(10) 0.0226(9) 0.0213(9) -0.0012(7) 0.0013(7) 0.0039(8)
O6 0.0229(7) 0.0211(6) 0.0195(6) 0.0003(5) 0.0028(5) 0.0004(5)
C7 0.0223(9) 0.0191(8) 0.0192(8) 0.0030(6) 0.0012(7) -0.0001(7)
C8 0.0277(10) 0.0251(9) 0.0205(8) 0.0019(7) -0.0047(7) -0.0037(7)
C9 0.0217(9) 0.0275(9) 0.0271(9) 0.0048(7) -0.0056(7) -0.0039(7)
C10 0.0197(8) 0.0287(10) 0.0276(9) 0.0076(8) 0.0008(7) 0.0012(7)
C11 0.0222(9) 0.0231(9) 0.0182(8) 0.0025(7) 0.0009(7) 0.0003(7)
N11 0.0228(8) 0.0336(9) 0.0210(7) 0.0014(6) 0.0026(6) 0.0058(7)
O11A 0.0279(7) 0.0322(8) 0.0279(7) -0.0073(6) -0.0002(6) 0.0039(6)
O11B 0.0284(8) 0.0646(11) 0.0295(7) -0.0021(7) 0.0125(6) 0.0005(7)
C12 0.0204(9) 0.0201(8) 0.0173(8) 0.0033(6) -0.0006(6) -0.0001(7)
C13 0.0197(8) 0.0206(8) 0.0167(8) -0.0038(6) 0.0011(6) 0.0025(7)
C14 0.0239(9) 0.0193(8) 0.0171(8) -0.0017(6) 0.0019(7) 0.0004(7)
N14 0.0299(8) 0.0217(8) 0.0205(7) -0.0003(6) 0.0033(6) -0.0040(6)
O14A 0.0386(9) 0.0439(9) 0.0284(7) 0.0068(7) 0.0102(6) -0.0080(7)
O14B 0.0327(8) 0.0247(7) 0.0263(7) 0.0031(5) -0.0058(6) -0.0017(6)
C15 0.0234(9) 0.0274(9) 0.0252(9) -0.0043(7) 0.0026(7) -0.0049(7)
C16 0.0217(9) 0.0302(10) 0.0252(9) -0.0049(7) -0.0031(7) -0.0026(8)
C17 0.0232(9) 0.0249(9) 0.0187(8) -0.0026(7) -0.0013(7) 0.0034(7)
C18 0.0200(8) 0.0224(9) 0.0171(8) -0.0014(7) 0.0036(6) -0.0002(7)

loop_
_atom_type_symbol
_atom_type_description
_atom_type_scat_dispersion_real
_atom_type_scat_dispersion_imag
_atom_type_scat_source
C C 0.0181 0.0091 'International Tables Vol C Tables 4.2.6.8 and 6.1.1.4'
H H 0.0000 0.0000 'International Tables Vol C Tables 4.2.6.8 and 6.1.1.4'
N N 0.0311 0.0180 'International Tables Vol C Tables 4.2.6.8 and 6.1.1.4'
O O 0.0492 0.0322 'International Tables Vol C Tables 4.2.6.8 and 6.1.1.4'

loop_
_geom_angle_atom_site_label_1
_geom_angle_atom_site_label_2
_geom_angle_atom_site_label_3
_geom_angle
_geom_angle_site_symmetry_1
_geom_angle_site_symmetry_3
_geom_angle_publ_flag
C18 O1 C2 113.49(13) . . ?
O1 C2 H2A 110.0 . . ?
O1 C2 H2B 110.0 . . ?
O1 C2 C3 108.63(15) . . ?
H2A C2 H2B 108.3 . . ?
C3 C2 H2A 110.0 . . ?
C3 C2 H2B 110.0 . . ?
C4 C3 C2 165.3(2) . . ?
C3 C4 C5 165.8(2) . . ?
C4 C5 H5A 110.1 . . ?
C4 C5 H5B 110.1 . . ?
H5A C5 H5B 108.4 . . ?
O6 C5 C4 108.08(15) . . ?
O6 C5 H5A 110.1 . . ?
O6 C5 H5B 110.1 . . ?
C7 O6 C5 113.62(14) . . ?
O6 C7 C8 120.93(16) . . ?
O6 C7 C12 117.39(15) . . ?
C8 C7 C12 121.66(17) . . ?
C7 C8 H8 120.0 . . ?
C7 C8 C9 120.07(17) . . ?
C9 C8 H8 120.0 . . ?
C8 C9 H9 120.0 . . ?
C10 C9 C8 120.10(17) . . ?
C10 C9 H9 120.0 . . ?
C9 C10 H10 120.7 . . ?
C11 C10 C9 118.61(18) . . ?
C11 C10 H10 120.7 . . ?
C10 C11 N11 117.23(16) . . ?
C10 C11 C12 123.28(17) . . ?
C12 C11 N11 119.47(16) . . ?
O11A N11 C11 118.81(15) . . ?
O11A N11 O11B 123.56(17) . . ?
O11B N11 C11 117.63(17) . . ?
C7 C12 C13 119.56(16) . . ?
C11 C12 C7 116.22(16) . . ?
C11 C12 C13 124.06(16) . . ?
C14 C13 C12 124.11(16) . . ?
C14 C13 C18 115.89(16) . . ?
C18 C13 C12 119.82(16) . . ?
C13 C14 N14 120.07(16) . . ?
C15 C14 C13 123.31(17) . . ?
C15 C14 N14 116.63(16) . . ?
O14A N14 C14 117.76(16) . . ?
O14B N14 C14 119.02(15) . . ?
O14B N14 O14A 123.21(16) . . ?
C14 C15 H15 120.6 . . ?
C14 C15 C16 118.78(17) . . ?
C16 C15 H15 120.6 . . ?
C15 C16 H16 120.0 . . ?
C17 C16 C15 120.06(17) . . ?
C17 C16 H16 120.0 . . ?
C16 C17 H17 120.0 . . ?
C18 C17 C16 120.01(17) . . ?
C18 C17 H17 120.0 . . ?
O1 C18 C13 117.93(15) . . ?
C17 C18 O1 120.12(16) . . ?
C17 C18 C13 121.95(17) . . ?

loop_
_geom_bond_atom_site_label_1
_geom_bond_atom_site_label_2
_geom_bond_distance
_geom_bond_site_symmetry_2
_geom_bond_publ_flag
O1 C2 1.453(2) . ?
O1 C18 1.386(2) . ?
C2 H2A 0.9900 . ?
C2 H2B 0.9900 . ?
C2 C3 1.468(3) . ?
C3 C4 1.194(3) . ?
C4 C5 1.472(3) . ?
C5 H5A 0.9900 . ?
C5 H5B 0.9900 . ?
C5 O6 1.450(2) . ?
O6 C7 1.383(2) . ?
C7 C8 1.383(3) . ?
C7 C12 1.403(2) . ?
C8 H8 0.9500 . ?
C8 C9 1.388(3) . ?
C9 H9 0.9500 . ?
C9 C10 1.388(3) . ?
C10 H10 0.9500 . ?
C10 C11 1.385(3) . ?
C11 N11 1.471(2) . ?
C11 C12 1.395(2) . ?
N11 O11A 1.228(2) . ?
N11 O11B 1.228(2) . ?
C12 C13 1.492(2) . ?
C13 C14 1.398(2) . ?
C13 C18 1.403(2) . ?
C14 N14 1.470(2) . ?
C14 C15 1.383(3) . ?
N14 O14A 1.232(2) . ?
N14 O14B 1.225(2) . ?
C15 H15 0.9500 . ?
C15 C16 1.386(3) . ?
C16 H16 0.9500 . ?
C16 C17 1.386(3) . ?
C17 H17 0.9500 . ?
C17 C18 1.383(3) . ?
